data_1520224
loop_
_publ_author_name
'Wang, Linqing'
'Yang, Dongxu'
'Li, Dan'
'Wang, Rui'

_publ_section_title
;
 Catalytic Enantioselective Ring-Opening and Ring-Closing Reactions of
 3-Isothiocyanato Oxindoles and N-(2-Picolinoyl)aziridines.
;
_journal_issue 12
_journal_name_full 'Organic letters'
_journal_page_first 3004
_journal_page_last 3007
_journal_paper_doi 10.1021/acs.orglett.5b01291
_journal_volume 17
_journal_year 2015
_chemical_absolute_configuration ad
_chemical_formula_moiety 'C22 H22 N4 O2 S'
_chemical_formula_sum 'C22 H22 N4 O2 S'
_chemical_formula_weight 406.50
_chemical_name_systematic
;
 ? 
;
_space_group_crystal_system monoclinic
_space_group_IT_number 4
_space_group_name_Hall 'P 2yb'
_space_group_name_H-M_alt 'P 1 21 1'
_symmetry_space_group_name_Hall 'P 2yb'
_symmetry_space_group_name_H-M 'P 1 21 1'
_atom_sites_solution_hydrogens geom
_atom_sites_solution_primary direct
_atom_sites_solution_secondary difmap
_audit_creation_date 2014-12-05
_audit_creation_method
;
Olex2 1.2
(compiled 2014.11.28 svn.r3106 for OlexSys, GUI svn.r4959)
;
_cell_angle_alpha 90.00
_cell_angle_beta 112.70(4)
_cell_angle_gamma 90.00
_cell_formula_units_Z 2
_cell_length_a 10.363(3)
_cell_length_b 9.318(2)
_cell_length_c 11.453(4)
_cell_measurement_reflns_used 800
_cell_measurement_temperature 291.89(10)
_cell_measurement_theta_max 22.8450
_cell_measurement_theta_min 4.0330
_cell_volume 1020.3(6)
_computing_cell_refinement
;
CrysAlisPro, Agilent Technologies,
Version 1.171.36.28 (release 01-02-2013 CrysAlis171 .NET)
(compiled Feb  1 2013,16:14:44)
;
_computing_data_collection
;
CrysAlisPro, Agilent Technologies,
Version 1.171.36.28 (release 01-02-2013 CrysAlis171 .NET)
(compiled Feb  1 2013,16:14:44)
;
_computing_data_reduction
;
CrysAlisPro, Agilent Technologies,
Version 1.171.36.28 (release 01-02-2013 CrysAlis171 .NET)
(compiled Feb  1 2013,16:14:44)
;
_computing_molecular_graphics 'Olex2 (Dolomanov et al., 2009)'
_computing_publication_material 'Olex2 (Dolomanov et al., 2009)'
_computing_structure_refinement 'ShelXL (Sheldrick, 2008)'
_computing_structure_solution 'ShelXS (Sheldrick, 2008)'
_diffrn_ambient_temperature 291.89(10)
_diffrn_detector_area_resol_mean 16.0733
_diffrn_measured_fraction_theta_full 0.997
_diffrn_measured_fraction_theta_max 0.873
_diffrn_measurement_details
;
  1 omega   60.00   91.50   1.5000    3.0000
omega____ theta____ kappa____ phi______ frames
    -       19.7946 -178.0000 -120.0000 21

  2 omega   -5.00   92.50   1.5000    3.0000
omega____ theta____ kappa____ phi______ frames
    -       19.7946   38.0000   90.0000 65

  3 omega   38.00   83.00   1.5000    3.0000
omega____ theta____ kappa____ phi______ frames
    -       19.7946  178.0000  -60.0000 30

  4 omega  -36.00    4.50   1.5000    3.0000
omega____ theta____ kappa____ phi______ frames
    -       19.7946  -19.0000  120.0000 27
;
_diffrn_measurement_device_type 'SuperNova, Dual, Cu at zero, Eos'
_diffrn_measurement_method '\w scans'
_diffrn_orient_matrix_UB_11 0.0339506000
_diffrn_orient_matrix_UB_12 -0.0636980000
_diffrn_orient_matrix_UB_13 0.0307273000
_diffrn_orient_matrix_UB_21 -0.0314292000
_diffrn_orient_matrix_UB_22 0.0073956000
_diffrn_orient_matrix_UB_23 0.0446570000
_diffrn_orient_matrix_UB_31 -0.0580201000
_diffrn_orient_matrix_UB_32 -0.0412163000
_diffrn_orient_matrix_UB_33 -0.0395576000
_diffrn_radiation_monochromator mirror
_diffrn_radiation_type MoK\a
_diffrn_radiation_wavelength 0.71073
_diffrn_reflns_av_R_equivalents 0.0497
_diffrn_reflns_av_unetI/netI 0.1015
_diffrn_reflns_limit_h_max 13
_diffrn_reflns_limit_h_min -14
_diffrn_reflns_limit_k_max 12
_diffrn_reflns_limit_k_min -6
_diffrn_reflns_limit_l_max 9
_diffrn_reflns_limit_l_min -15
_diffrn_reflns_number 4520
_diffrn_reflns_theta_full 26.00
_diffrn_reflns_theta_max 28.87
_diffrn_reflns_theta_min 3.62
_diffrn_source 'SuperNova (Mo) X-ray Source'
_exptl_absorpt_coefficient_mu 0.185
_exptl_absorpt_correction_T_max 1.00000
_exptl_absorpt_correction_T_min 0.45488
_exptl_absorpt_correction_type multi-scan
_exptl_absorpt_process_details
;
CrysAlisPro, Agilent Technologies,
Version 1.171.36.28 (release 01-02-2013 CrysAlis171 .NET)
(compiled Feb  1 2013,16:14:44)
Empirical absorption correction using spherical harmonics,
 implemented in SCALE3 ABSPACK scaling algorithm.
;
_exptl_crystal_colour 'clear dark colourless'
_exptl_crystal_density_diffrn 1.323
_exptl_crystal_density_method 'not measured'
_exptl_crystal_description plate
_exptl_crystal_F_000 428
_exptl_crystal_size_max 0.21
_exptl_crystal_size_mid 0.18
_exptl_crystal_size_min 0.16
_refine_diff_density_max 0.311
_refine_diff_density_min -0.348
_refine_diff_density_rms 0.063
_refine_ls_abs_structure_details 'Flack H D (1983), Acta Cryst. A39, 876-881'
_refine_ls_abs_structure_Flack -0.04(15)
_refine_ls_extinction_method none
_refine_ls_goodness_of_fit_ref 0.994
_refine_ls_hydrogen_treatment constr
_refine_ls_matrix_type full
_refine_ls_number_parameters 264
_refine_ls_number_reflns 2969
_refine_ls_number_restraints 1
_refine_ls_restrained_S_all 0.993
_refine_ls_R_factor_all 0.1000
_refine_ls_R_factor_gt 0.0598
_refine_ls_shift/su_max 0.001
_refine_ls_shift/su_mean 0.000
_refine_ls_structure_factor_coef Fsqd
_refine_ls_weighting_details 'calc w=1/[\s^2^(Fo^2^)+(0.0651P)^2^+0.0000P] where P=(Fo^2^+2Fc^2^)/3'
_refine_ls_weighting_scheme calc
_refine_ls_wR_factor_gt 0.1250
_refine_ls_wR_factor_ref 0.1618
_reflns_number_gt 1936
_reflns_number_total 2969
_reflns_threshold_expression >2sigma(I)
_cod_data_source_file ol5b01291_si_001.cif
_cod_data_source_block ydx_1202
_cod_depositor_comments 'Adding full bibliography for 1520224.cif.'
_cod_original_cell_volume 1020.2(5)
_cod_database_code 1520224
_reflns_odcompleteness_completeness 99.60
_reflns_odcompleteness_iscentric 1
_reflns_odcompleteness_theta 26.32
_olex2_refinement_description
;
1. Fixed Uiso
 At 1.2 times of:
  All C(H) groups, All C(H,H) groups
 At 1.5 times of:
  All C(H,H,H) groups
2.a Ternary CH refined with riding coordinates:
 C11(H11), C12(H12)
2.b Secondary CH2 refined with riding coordinates:
 C13(H13A,H13B), C14(H14A,H14B), C15(H15A,H15B)
2.c Aromatic/amide H refined with riding coordinates:
 C2(H2), C3(H3), C4(H4), C5(H5), C19(H19), C20(H20), C21(H21), C22(H22)
2.d Idealised Me refined as rotating group:
 C9(H9A,H9B,H9C), C16(H16A,H16B,H16C)
;
_olex2_date_sample_data_collection 2014-12-03
_olex2_submission_special_instructions 'No special instructions were received'

loop_
_space_group_symop_id
_space_group_symop_operation_xyz
1 'x, y, z'
2 '-x, y+1/2, -z'

loop_
_atom_site_label
_atom_site_type_symbol
_atom_site_fract_x
_atom_site_fract_y
_atom_site_fract_z
_atom_site_U_iso_or_equiv
_atom_site_adp_type
_atom_site_occupancy
_atom_site_calc_flag
_atom_site_refinement_flags_posn
S1 S 0.01603(12) 0.91496(14) 0.21474(12) 0.0368(3) Uani 1 d .
O1 O 0.0463(4) 1.3843(5) 0.4461(3) 0.0553(12) Uani 1 d .
O2 O 0.2688(4) 0.9651(5) 0.2154(4) 0.0543(12) Uani 1 d .
N1 N -0.1702(4) 1.4841(5) 0.3407(4) 0.0408(11) Uani 1 d .
N2 N -0.0824(4) 1.1742(5) 0.2245(4) 0.0318(10) Uani 1 d .
N3 N 0.1538(4) 1.1682(5) 0.2355(4) 0.0332(10) Uani 1 d .
N4 N 0.4201(4) 1.2133(6) 0.4441(4) 0.0493(14) Uani 1 d .
C1 C -0.2789(5) 1.4713(6) 0.2208(5) 0.0333(11) Uani 1 d .
C2 C -0.4088(5) 1.5337(7) 0.1780(5) 0.0469(15) Uani 1 d .
H2 H -0.4349 1.5957 0.2286 0.056 Uiso 1 calc R
C3 C -0.4991(6) 1.5004(7) 0.0561(6) 0.0513(16) Uani 1 d .
H3 H -0.5882 1.5404 0.0246 0.062 Uiso 1 calc R
C4 C -0.4611(5) 1.4096(8) -0.0201(5) 0.0511(15) Uani 1 d .
H4 H -0.5250 1.3889 -0.1013 0.061 Uiso 1 calc R
C5 C -0.3269(5) 1.3479(6) 0.0233(5) 0.0391(13) Uani 1 d .
H5 H -0.3002 1.2876 -0.0281 0.047 Uiso 1 calc R
C6 C -0.2357(5) 1.3805(5) 0.1460(4) 0.0329(12) Uani 1 d .
C7 C -0.0871(5) 1.3307(6) 0.2191(5) 0.0312(12) Uani 1 d .
C8 C -0.0584(5) 1.3989(7) 0.3509(5) 0.0412(13) Uani 1 d .
C9 C -0.1785(7) 1.5674(8) 0.4444(5) 0.0607(19) Uani 1 d .
H9A H -0.2056 1.6640 0.4166 0.091 Uiso 1 calc GR
H9B H -0.0888 1.5680 0.5134 0.091 Uiso 1 calc GR
H9C H -0.2466 1.5253 0.4718 0.091 Uiso 1 calc GR
C10 C 0.0256(5) 1.1060(6) 0.2253(4) 0.0272(11) Uani 1 d .
C11 C 0.1604(5) 1.3267(6) 0.2411(5) 0.0343(13) Uani 1 d .
H11 H 0.1913 1.3587 0.3292 0.041 Uiso 1 calc R
C12 C 0.0146(5) 1.3850(5) 0.1646(5) 0.0332(12) Uani 1 d .
H12 H -0.0146 1.3471 0.0784 0.040 Uiso 1 calc R
C13 C 0.0420(6) 1.5469(6) 0.1593(6) 0.0452(14) Uani 1 d .
H13A H -0.0316 1.5920 0.0882 0.054 Uiso 1 calc R
H13B H 0.0490 1.5945 0.2368 0.054 Uiso 1 calc R
C14 C 0.1827(6) 1.5510(7) 0.1427(6) 0.0508(16) Uani 1 d .
H14A H 0.2440 1.6226 0.1982 0.061 Uiso 1 calc R
H14B H 0.1679 1.5747 0.0560 0.061 Uiso 1 calc R
C15 C 0.2481(5) 1.3996(8) 0.1770(6) 0.0521(15) Uani 1 d .
H15A H 0.2419 1.3476 0.1017 0.063 Uiso 1 calc R
H15B H 0.3455 1.4058 0.2343 0.063 Uiso 1 calc R
C16 C -0.1497(5) 0.8883(7) 0.2275(6) 0.0528(17) Uani 1 d .
H16A H -0.2203 0.9430 0.1631 0.079 Uiso 1 calc GR
H16B H -0.1436 0.9193 0.3094 0.079 Uiso 1 calc GR
H16C H -0.1738 0.7883 0.2167 0.079 Uiso 1 calc GR
C17 C 0.2737(5) 1.0862(6) 0.2569(5) 0.0371(13) Uani 1 d .
C18 C 0.4135(5) 1.1490(7) 0.3389(5) 0.0426(14) Uani 1 d .
C19 C 0.5278(6) 1.1231(8) 0.3090(7) 0.063(2) Uani 1 d .
H19 H 0.5183 1.0771 0.2340 0.075 Uiso 1 calc R
C20 C 0.6571(6) 1.1676(10) 0.3939(9) 0.080(3) Uani 1 d .
H20 H 0.7367 1.1526 0.3767 0.095 Uiso 1 calc R
C21 C 0.6671(7) 1.2336(9) 0.5032(8) 0.075(3) Uani 1 d .
H21 H 0.7535 1.2634 0.5617 0.089 Uiso 1 calc R
C22 C 0.5470(6) 1.2556(8) 0.5258(6) 0.066(2) Uani 1 d .
H22 H 0.5541 1.3014 0.6002 0.079 Uiso 1 calc R

loop_
_atom_site_aniso_label
_atom_site_aniso_U_11
_atom_site_aniso_U_22
_atom_site_aniso_U_33
_atom_site_aniso_U_23
_atom_site_aniso_U_13
_atom_site_aniso_U_12
S1 0.0369(6) 0.0224(6) 0.0450(7) -0.0014(7) 0.0093(5) -0.0009(6)
O1 0.059(2) 0.062(3) 0.0321(17) -0.001(2) 0.0035(17) 0.011(2)
O2 0.043(2) 0.040(2) 0.079(3) -0.014(2) 0.023(2) 0.0000(18)
N1 0.050(3) 0.041(3) 0.035(2) -0.004(2) 0.019(2) 0.006(2)
N2 0.036(2) 0.029(2) 0.030(2) 0.003(2) 0.0111(19) 0.0039(19)
N3 0.032(2) 0.032(2) 0.036(2) -0.002(2) 0.0131(19) -0.0003(19)
N4 0.039(2) 0.060(4) 0.042(2) -0.002(3) 0.009(2) -0.002(2)
C1 0.035(2) 0.029(3) 0.040(3) -0.003(2) 0.019(2) -0.003(2)
C2 0.049(3) 0.045(4) 0.057(3) -0.001(3) 0.031(3) 0.006(3)
C3 0.042(3) 0.051(4) 0.061(3) 0.005(4) 0.019(3) 0.015(3)
C4 0.038(3) 0.053(4) 0.053(3) -0.002(4) 0.007(2) 0.002(3)
C5 0.045(3) 0.034(3) 0.037(3) -0.006(3) 0.014(2) 0.005(2)
C6 0.038(2) 0.027(3) 0.032(2) 0.001(2) 0.010(2) -0.001(2)
C7 0.039(3) 0.027(3) 0.030(2) 0.002(2) 0.015(2) 0.005(2)
C8 0.053(3) 0.034(3) 0.035(2) 0.001(3) 0.014(2) -0.003(3)
C9 0.085(5) 0.057(5) 0.047(3) -0.011(3) 0.032(3) 0.009(4)
C10 0.026(2) 0.028(3) 0.025(2) 0.001(2) 0.007(2) 0.002(2)
C11 0.033(3) 0.031(3) 0.041(3) -0.001(3) 0.016(2) -0.006(2)
C12 0.034(2) 0.026(3) 0.036(2) 0.003(2) 0.010(2) -0.002(2)
C13 0.056(3) 0.023(3) 0.058(3) 0.004(3) 0.023(3) -0.003(2)
C14 0.059(4) 0.037(3) 0.058(3) 0.009(3) 0.025(3) -0.013(3)
C15 0.041(3) 0.047(4) 0.069(4) 0.012(4) 0.023(3) -0.005(3)
C16 0.048(3) 0.034(4) 0.070(4) 0.004(3) 0.016(3) -0.013(3)
C17 0.033(3) 0.030(3) 0.050(3) 0.000(3) 0.018(2) 0.000(2)
C18 0.035(3) 0.038(3) 0.049(3) 0.000(3) 0.010(3) 0.005(2)
C19 0.044(3) 0.065(5) 0.083(5) -0.012(4) 0.028(3) 0.007(3)
C20 0.032(3) 0.076(6) 0.122(7) -0.006(6) 0.021(4) -0.002(4)
C21 0.036(3) 0.067(5) 0.091(6) 0.013(5) -0.008(4) -0.008(3)
C22 0.056(4) 0.065(5) 0.054(4) 0.009(4) -0.004(3) -0.008(4)

loop_
_atom_type_symbol
_atom_type_description
_atom_type_scat_dispersion_real
_atom_type_scat_dispersion_imag
_atom_type_scat_source
C C 0.0033 0.0016 'International Tables Vol C Tables 4.2.6.8 and 6.1.1.4'
H H 0.0000 0.0000 'International Tables Vol C Tables 4.2.6.8 and 6.1.1.4'
N N 0.0061 0.0033 'International Tables Vol C Tables 4.2.6.8 and 6.1.1.4'
O O 0.0106 0.0060 'International Tables Vol C Tables 4.2.6.8 and 6.1.1.4'
S S 0.1246 0.1234 'International Tables Vol C Tables 4.2.6.8 and 6.1.1.4'

loop_
_geom_angle_atom_site_label_1
_geom_angle_atom_site_label_2
_geom_angle_atom_site_label_3
_geom_angle
C10 S1 C16 99.3(3)
C1 N1 C9 124.5(5)
C8 N1 C1 111.5(4)
C8 N1 C9 123.8(4)
C10 N2 C7 120.6(5)
C10 N3 C11 116.1(4)
C17 N3 C10 122.3(4)
C17 N3 C11 121.0(4)
C18 N4 C22 117.3(5)
C2 C1 N1 128.3(5)
C2 C1 C6 122.7(4)
C6 C1 N1 109.0(4)
C1 C2 H2 121.5
C1 C2 C3 117.0(6)
C3 C2 H2 121.5
C2 C3 H3 119.0
C4 C3 C2 122.0(5)
C4 C3 H3 119.0
C3 C4 H4 119.6
C3 C4 C5 120.9(5)
C5 C4 H4 119.6
C4 C5 H5 121.3
C6 C5 C4 117.4(5)
C6 C5 H5 121.3
C1 C6 C7 110.2(4)
C5 C6 C1 120.0(4)
C5 C6 C7 129.8(5)
N2 C7 C6 109.8(4)
N2 C7 C8 112.0(4)
N2 C7 C12 109.7(4)
C6 C7 C8 100.6(4)
C12 C7 C6 113.2(4)
C12 C7 C8 111.3(4)
O1 C8 N1 125.1(5)
O1 C8 C7 126.5(5)
N1 C8 C7 108.4(4)
N1 C9 H9A 109.5
N1 C9 H9B 109.5
N1 C9 H9C 109.5
H9A C9 H9B 109.5
H9A C9 H9C 109.5
H9B C9 H9C 109.5
N2 C10 S1 117.9(4)
N2 C10 N3 125.9(5)
N3 C10 S1 116.1(4)
N3 C11 H11 109.9
N3 C11 C12 108.2(4)
N3 C11 C15 116.7(5)
C12 C11 H11 109.9
C12 C11 C15 101.9(4)
C15 C11 H11 109.9
C7 C12 C11 109.9(4)
C7 C12 H12 107.6
C7 C12 C13 121.0(5)
C11 C12 H12 107.6
C11 C12 C13 102.4(4)
C13 C12 H12 107.6
C12 C13 H13A 111.1
C12 C13 H13B 111.1
H13A C13 H13B 109.1
C14 C13 C12 103.1(5)
C14 C13 H13A 111.1
C14 C13 H13B 111.1
C13 C14 H14A 110.4
C13 C14 H14B 110.4
C13 C14 C15 106.7(5)
H14A C14 H14B 108.6
C15 C14 H14A 110.4
C15 C14 H14B 110.4
C11 C15 C14 104.1(5)
C11 C15 H15A 110.9
C11 C15 H15B 110.9
C14 C15 H15A 110.9
C14 C15 H15B 110.9
H15A C15 H15B 109.0
S1 C16 H16A 109.5
S1 C16 H16B 109.5
S1 C16 H16C 109.5
H16A C16 H16B 109.5
H16A C16 H16C 109.5
H16B C16 H16C 109.5
O2 C17 N3 122.5(5)
O2 C17 C18 119.3(5)
N3 C17 C18 118.2(5)
N4 C18 C17 116.3(5)
N4 C18 C19 124.1(5)
C19 C18 C17 119.2(5)
C18 C19 H19 121.1
C18 C19 C20 117.8(7)
C20 C19 H19 121.1
C19 C20 H20 120.3
C21 C20 C19 119.4(7)
C21 C20 H20 120.3
C20 C21 H21 120.5
C20 C21 C22 119.0(6)
C22 C21 H21 120.5
N4 C22 C21 122.4(7)
N4 C22 H22 118.8
C21 C22 H22 118.8

loop_
_geom_bond_atom_site_label_1
_geom_bond_atom_site_label_2
_geom_bond_distance
S1 C10 1.784(5)
S1 C16 1.796(6)
O1 C8 1.213(5)
O2 C17 1.218(6)
N1 C1 1.405(6)
N1 C8 1.371(7)
N1 C9 1.449(7)
N2 C7 1.460(7)
N2 C10 1.284(6)
N3 C10 1.413(6)
N3 C11 1.479(7)
N3 C17 1.397(7)
N4 C18 1.323(8)
N4 C22 1.346(7)
C1 C2 1.371(7)
C1 C6 1.395(7)
C2 H2 0.9300
C2 C3 1.383(8)
C3 H3 0.9300
C3 C4 1.377(8)
C4 H4 0.9300
C4 C5 1.406(7)
C5 H5 0.9300
C5 C6 1.391(6)
C6 C7 1.514(6)
C7 C8 1.557(7)
C7 C12 1.504(7)
C9 H9A 0.9600
C9 H9B 0.9600
C9 H9C 0.9600
C11 H11 0.9800
C11 C12 1.524(6)
C11 C15 1.529(8)
C12 H12 0.9800
C12 C13 1.540(7)
C13 H13A 0.9700
C13 H13B 0.9700
C13 C14 1.541(8)
C14 H14A 0.9700
C14 H14B 0.9700
C14 C15 1.549(9)
C15 H15A 0.9700
C15 H15B 0.9700
C16 H16A 0.9600
C16 H16B 0.9600
C16 H16C 0.9600
C17 C18 1.508(7)
C18 C19 1.375(8)
C19 H19 0.9300
C19 C20 1.382(8)
C20 H20 0.9300
C20 C21 1.362(11)
C21 H21 0.9300
C21 C22 1.380(10)
C22 H22 0.9300

loop_
_geom_torsion_atom_site_label_1
_geom_torsion_atom_site_label_2
_geom_torsion_atom_site_label_3
_geom_torsion_atom_site_label_4
_geom_torsion
O2 C17 C18 N4 -133.4(6)
O2 C17 C18 C19 39.4(8)
N1 C1 C2 C3 -178.1(6)
N1 C1 C6 C5 178.5(5)
N1 C1 C6 C7 -1.2(6)
N2 C7 C8 O1 59.6(8)
N2 C7 C8 N1 -122.8(5)
N2 C7 C12 C11 -55.3(5)
N2 C7 C12 C13 -174.2(4)
N3 C11 C12 C7 59.6(5)
N3 C11 C12 C13 -170.6(5)
N3 C11 C15 C14 154.3(5)
N3 C17 C18 N4 44.2(7)
N3 C17 C18 C19 -143.0(6)
N4 C18 C19 C20 -0.3(10)
C1 N1 C8 O1 -176.2(5)
C1 N1 C8 C7 6.1(6)
C1 C2 C3 C4 -0.5(10)
C1 C6 C7 N2 122.6(5)
C1 C6 C7 C8 4.4(5)
C1 C6 C7 C12 -114.4(5)
C2 C1 C6 C5 -1.2(8)
C2 C1 C6 C7 179.2(5)
C2 C3 C4 C5 -0.6(10)
C3 C4 C5 C6 0.9(9)
C4 C5 C6 C1 0.0(8)
C4 C5 C6 C7 179.5(5)
C5 C6 C7 N2 -57.0(7)
C5 C6 C7 C8 -175.2(6)
C5 C6 C7 C12 66.0(7)
C6 C1 C2 C3 1.5(9)
C6 C7 C8 O1 176.1(6)
C6 C7 C8 N1 -6.2(6)
C6 C7 C12 C11 -178.3(4)
C6 C7 C12 C13 62.7(6)
C7 N2 C10 S1 -173.3(3)
C7 N2 C10 N3 7.5(8)
C7 C12 C13 C14 161.1(4)
C8 N1 C1 C2 176.4(6)
C8 N1 C1 C6 -3.2(6)
C8 C7 C12 C11 69.3(5)
C8 C7 C12 C13 -49.7(6)
C9 N1 C1 C2 1.1(9)
C9 N1 C1 C6 -178.5(6)
C9 N1 C8 O1 -0.9(10)
C9 N1 C8 C7 -178.6(6)
C10 N2 C7 C6 147.2(4)
C10 N2 C7 C8 -101.9(5)
C10 N2 C7 C12 22.2(6)
C10 N3 C11 C12 -31.1(6)
C10 N3 C11 C15 -145.2(4)
C10 N3 C17 O2 33.2(9)
C10 N3 C17 C18 -144.3(5)
C11 N3 C10 S1 178.5(4)
C11 N3 C10 N2 -2.3(8)
C11 N3 C17 O2 -155.9(5)
C11 N3 C17 C18 26.6(8)
C11 C12 C13 C14 38.5(5)
C12 C7 C8 O1 -63.7(7)
C12 C7 C8 N1 114.0(5)
C12 C11 C15 C14 36.7(6)
C12 C13 C14 C15 -15.6(6)
C13 C14 C15 C11 -12.9(6)
C15 C11 C12 C7 -176.9(5)
C15 C11 C12 C13 -47.0(6)
C16 S1 C10 N2 -7.3(5)
C16 S1 C10 N3 171.9(4)
C17 N3 C10 S1 -10.1(7)
C17 N3 C10 N2 169.0(5)
C17 N3 C11 C12 157.5(5)
C17 N3 C11 C15 43.3(7)
C17 C18 C19 C20 -172.5(6)
C18 N4 C22 C21 -0.3(10)
C18 C19 C20 C21 0.5(12)
C19 C20 C21 C22 -0.6(12)
C20 C21 C22 N4 0.5(11)
C22 N4 C18 C17 172.6(5)
C22 N4 C18 C19 0.2(9)
